data_1527446
loop_
_publ_author_name
'Gribanov, A.V.'
'Pavlyuk, V.V.'
'Salamakha, P.S.'
'Bodak, O.I.'
'Sologub, O.L.'
'Seropegin, Yu.D.'
'Pecharskii, V.K.'

_publ_section_title
;
 Crystal structure of the compound Ce2 Pt7 Ge4
;
_journal_name_full 'Journal of Alloys Compd.'
_journal_page_first 11
_journal_page_last 13
_journal_volume 189
_journal_year 1992
_chemical_formula_sum 'Ce2 Ge4 Pt7'
_space_group_IT_number 62
_symmetry_space_group_name_Hall '-P 2ac 2n'
_symmetry_space_group_name_H-M 'P n m a'
_cell_angle_alpha 90
_cell_angle_beta 90
_cell_angle_gamma 90
_cell_formula_units_Z 4
_cell_length_a 19.866
_cell_length_b 4.089
_cell_length_c 11.439
_cell_volume 929.214
_citation_journal_id_ASTM JALCEU
_cod_data_source_file Gribanov_JALCEU_1992_289.cif
_cod_data_source_block Ce2Ge4Pt7
_cod_original_cell_volume 929.2137
_cod_database_code 1527446

loop_
_symmetry_equiv_pos_as_xyz
x,y,z
-x+1/2,-y,z+1/2
x+1/2,-y+1/2,-z+1/2
-x,y+1/2,-z
-x,-y,-z
x-1/2,y,-z-1/2
-x-1/2,y-1/2,z-1/2
x,-y-1/2,z

loop_
_atom_site_label
_atom_site_type_symbol
_atom_site_fract_x
_atom_site_fract_y
_atom_site_fract_z
_atom_site_occupancy
_atom_site_U_iso_or_equiv
Pt5 Pt 0.4588 0.25 0.9534 1 0.0
Pt4 Pt 0.1293 0.25 0.1198 1 0.0
Ce2 Ce 0.4719 0.25 0.2437 1 0.0
Ce1 Ce 0.2801 0.25 0.0122 1 0.0
Pt7 Pt 0.6535 0.25 0.7551 1 0.0
Pt2 Pt 0.7861 0.25 0.8164 1 0.0
Pt6 Pt 0.6336 0.25 0.1329 1 0.0
Ge1 Ge 0.4058 0.25 0.7534 1 0.0
Pt1 Pt 0.9649 0.25 0.9396 1 0.0
Ge3 Ge 0.5877 0.25 0.9369 1 0.0
Ge2 Ge 0.756 0.25 0.2065 1 0.0
Pt3 Pt 0.839 0.25 0.0527 1 0.0
Ge4 Ge 0.0856 0.25 0.9225 1 0.0
